data_1540409
loop_
_publ_author_name
'Chen, Chao'
'Liu, Yashu'
'Li, Ping'
'Zhou, Hongbo'
'Shen, Xiaoping'

_publ_section_title
;
 Construction of Ni(II)Ln(III)M(III) (Ln = Gd(III), Tb(III); M = Fe(III),
 Cr(III)) clusters showing slow magnetic relaxations.
;
_journal_issue 46
_journal_name_full 'Dalton transactions (Cambridge, England : 2003)'
_journal_page_first 20193
_journal_page_last 20199
_journal_paper_doi 10.1039/c5dt03620h
_journal_volume 44
_journal_year 2015
_chemical_formula_sum 'C24 H18 Fe Gd N8 Ni O11'
_chemical_formula_weight 866.27
_space_group_crystal_system monoclinic
_space_group_IT_number 14
_space_group_name_Hall '-P 2ybc'
_space_group_name_H-M_alt 'P 1 21/c 1'
_symmetry_space_group_name_Hall '-P 2ybc'
_symmetry_space_group_name_H-M 'P 1 21/c 1'
_atom_sites_solution_hydrogens geom
_audit_creation_method SHELXL-2014/6
_audit_update_record
;
2015-08-26 deposited with the CCDC.
2015-10-20 downloaded from the CCDC.
;
_cell_angle_alpha 90
_cell_angle_beta 106.72(3)
_cell_angle_gamma 90
_cell_formula_units_Z 4
_cell_length_a 12.862(3)
_cell_length_b 12.012(2)
_cell_length_c 21.580(4)
_cell_measurement_temperature 173(2)
_cell_volume 3193.1(12)
_computing_cell_refinement SMART
_computing_data_collection 'SMART (Bruker, 2000)'
_computing_molecular_graphics 'diamond 3.0'
_computing_publication_material 'diamond 3.0'
_computing_structure_refinement 'SHELXL-2014/6 (Sheldrick, 2014)'
_diffrn_ambient_temperature 173(2)
_diffrn_measured_fraction_theta_full 0.992
_diffrn_measured_fraction_theta_max 0.972
_diffrn_measurement_device_type 'Bruker Smart Aepex CCD'
_diffrn_measurement_method 'phi and omega scans'
_diffrn_radiation_type MoK\a
_diffrn_radiation_wavelength 0.71073
_diffrn_reflns_av_R_equivalents 0.0255
_diffrn_reflns_av_unetI/netI 0.0370
_diffrn_reflns_laue_measured_fraction_full 0.992
_diffrn_reflns_laue_measured_fraction_max 0.972
_diffrn_reflns_limit_h_max 11
_diffrn_reflns_limit_h_min -15
_diffrn_reflns_limit_k_max 14
_diffrn_reflns_limit_k_min -14
_diffrn_reflns_limit_l_max 25
_diffrn_reflns_limit_l_min -26
_diffrn_reflns_number 14590
_diffrn_reflns_point_group_measured_fraction_full 0.992
_diffrn_reflns_point_group_measured_fraction_max 0.972
_diffrn_reflns_theta_full 25.242
_diffrn_reflns_theta_max 26.026
_diffrn_reflns_theta_min 3.308
_exptl_absorpt_coefficient_mu 3.152
_exptl_absorpt_correction_type multi-scan
_exptl_crystal_colour red
_exptl_crystal_density_diffrn 1.802
_exptl_crystal_description block
_exptl_crystal_F_000 1696
_exptl_crystal_preparation 'Magnetic properties'
_exptl_crystal_size_max 0.2
_exptl_crystal_size_mid 0.18
_exptl_crystal_size_min 0.17
_exptl_transmission_factor_max 0.590
_exptl_transmission_factor_min 0.520
_refine_diff_density_max 1.519
_refine_diff_density_min -1.160
_refine_diff_density_rms 0.118
_refine_ls_extinction_method none
_refine_ls_goodness_of_fit_ref 1.058
_refine_ls_hydrogen_treatment constr
_refine_ls_matrix_type full
_refine_ls_number_parameters 417
_refine_ls_number_reflns 6111
_refine_ls_number_restraints 0
_refine_ls_restrained_S_all 1.058
_refine_ls_R_factor_all 0.0397
_refine_ls_R_factor_gt 0.0338
_refine_ls_shift/su_max 0.001
_refine_ls_shift/su_mean 0.000
_refine_ls_structure_factor_coef Fsqd
_refine_ls_weighting_details 'w=1/[\s^2^(Fo^2^)+(0.0411P)^2^+4.9708P] where P=(Fo^2^+2Fc^2^)/3'
_refine_ls_weighting_scheme calc
_refine_ls_wR_factor_gt 0.0787
_refine_ls_wR_factor_ref 0.0823
_reflns_Friedel_coverage 0.000
_reflns_number_gt 5424
_reflns_number_total 6111
_reflns_threshold_expression 'I > 2\s(I)'
_cod_data_source_file c5dt03620h2.cif
_cod_data_source_block 3
_cod_depositor_comments 'Adding full bibliography for 1540406--1540409.cif.'
_cod_database_code 1540409
_shelx_space_group_comment
;
The symmetry employed for this shelxl refinement is uniquely defined
by the following loop, which should always be used as a source of
symmetry information in preference to the above space-group names.
They are only intended as comments.
;
_shelxl_version_number 2014/6

loop_
_space_group_symop_operation_xyz
'x, y, z'
'-x, y+1/2, -z+1/2'
'-x, -y, -z'
'x, -y-1/2, z-1/2'

loop_
_atom_site_label
_atom_site_type_symbol
_atom_site_fract_x
_atom_site_fract_y
_atom_site_fract_z
_atom_site_U_iso_or_equiv
_atom_site_adp_type
_atom_site_occupancy
_atom_site_site_symmetry_order
_atom_site_calc_flag
_atom_site_refinement_flags_posn
_atom_site_refinement_flags_adp
C1 C 1.0582(3) 0.2306(3) 0.17591(19) 0.0149(8) Uani 1 1 d . .
C2 C 1.2509(4) 0.1103(4) 0.2018(2) 0.0231(9) Uani 1 1 d . .
C3 C 1.3487(3) 0.2849(3) 0.16499(19) 0.0165(8) Uani 1 1 d . .
C4 C 1.1612(4) 0.4066(4) 0.1360(2) 0.0306(11) Uani 1 1 d . .
C5 C 1.1487(4) 0.1901(4) 0.0835(2) 0.0228(9) Uani 1 1 d . .
C6 C 1.2441(3) 0.3170(4) 0.2546(2) 0.0216(9) Uani 1 1 d . .
C7 C 0.8436(4) 0.5065(4) 0.1466(2) 0.0222(9) Uani 1 1 d . .
C8 C 0.8931(4) 0.6096(4) 0.1566(2) 0.0269(10) Uani 1 1 d . .
H8 H 0.9435 0.6263 0.1960 0.032 Uiso 1 1 calc R U
C9 C 0.8668(4) 0.6883(4) 0.1071(2) 0.0315(11) Uani 1 1 d . .
H9 H 0.8997 0.7579 0.1137 0.038 Uiso 1 1 calc R U
C10 C 0.7931(4) 0.6644(4) 0.0490(2) 0.0284(11) Uani 1 1 d . .
H10 H 0.7778 0.7175 0.0163 0.034 Uiso 1 1 calc R U
C11 C 0.7403(4) 0.5610(4) 0.0381(2) 0.0244(10) Uani 1 1 d . .
C12 C 0.7663(3) 0.4807(3) 0.0877(2) 0.0195(9) Uani 1 1 d . .
C13 C 0.6623(4) 0.5393(4) -0.0233(2) 0.0346(12) Uani 1 1 d . .
H13 H 0.6526 0.5939 -0.0551 0.041 Uiso 1 1 calc R U
C14 C 0.5180(6) 0.4440(5) -0.1007(2) 0.0559(18) Uani 1 1 d . .
H14A H 0.4562 0.4887 -0.0988 0.067 Uiso 1 1 calc R U
H14B H 0.5450 0.4726 -0.1352 0.067 Uiso 1 1 calc R U
C15 C 0.4857(5) 0.3281(5) -0.1132(2) 0.0441(14) Uani 1 1 d . .
H15A H 0.5323 0.2913 -0.1350 0.053 Uiso 1 1 calc R U
H15B H 0.4114 0.3238 -0.1407 0.053 Uiso 1 1 calc R U
C16 C 0.4328(4) 0.1909(4) -0.0476(2) 0.0241(10) Uani 1 1 d . .
H16 H 0.3791 0.1715 -0.0851 0.029 Uiso 1 1 calc R U
C17 C 0.4403(3) 0.1266(3) 0.00997(19) 0.0191(9) Uani 1 1 d . .
C18 C 0.3618(4) 0.0440(4) 0.0086(2) 0.0256(10) Uani 1 1 d . .
H18 H 0.3059 0.0325 -0.0292 0.031 Uiso 1 1 calc R U
C19 C 0.3663(4) -0.0191(4) 0.0616(2) 0.0291(11) Uani 1 1 d . .
H19 H 0.3141 -0.0737 0.0596 0.035 Uiso 1 1 calc R U
C20 C 0.4491(4) -0.0023(4) 0.1193(2) 0.0241(10) Uani 1 1 d . .
H20 H 0.4514 -0.0444 0.1558 0.029 Uiso 1 1 calc R U
C21 C 0.5276(3) 0.0776(3) 0.1213(2) 0.0181(9) Uani 1 1 d . .
C22 C 0.5247(3) 0.1420(3) 0.0671(2) 0.0177(9) Uani 1 1 d . .
C23 C 0.5924(4) 0.0753(4) 0.2371(2) 0.0249(10) Uani 1 1 d . .
H23A H 0.5208 0.0989 0.2364 0.037 Uiso 1 1 calc R U
H23B H 0.6450 0.1121 0.2717 0.037 Uiso 1 1 calc R U
H23C H 0.5985 -0.0038 0.2435 0.037 Uiso 1 1 calc R U
C24 C 0.9530(4) 0.4364(4) 0.2490(2) 0.0262(10) Uani 1 1 d . .
H24A H 1.0191 0.4461 0.2374 0.039 Uiso 1 1 calc R U
H24B H 0.9594 0.3726 0.2766 0.039 Uiso 1 1 calc R U
H24C H 0.9396 0.5015 0.2714 0.039 Uiso 1 1 calc R U
Fe1 Fe 1.20210(5) 0.25664(5) 0.16832(3) 0.01428(13) Uani 1 1 d . .
Gd1 Gd 0.76996(2) 0.22922(2) 0.15614(2) 0.01436(7) Uani 1 1 d . .
N1 N 0.9706(3) 0.2172(3) 0.17882(17) 0.0194(8) Uani 1 1 d . .
N2 N 1.2812(4) 0.0235(3) 0.2212(2) 0.0409(11) Uani 1 1 d . .
N3 N 1.4365(3) 0.3058(3) 0.16672(18) 0.0260(8) Uani 1 1 d . .
N4 N 1.1405(4) 0.4976(4) 0.1197(3) 0.0614(15) Uani 1 1 d . .
N5 N 1.1088(4) 0.1453(4) 0.03437(19) 0.0351(10) Uani 1 1 d . .
N6 N 1.2677(3) 0.3569(3) 0.30557(18) 0.0293(9) Uani 1 1 d . .
N7 N 0.6044(4) 0.4498(3) -0.03800(17) 0.0329(10) Uani 1 1 d . .
N8 N 0.4948(3) 0.2732(3) -0.05077(17) 0.0246(8) Uani 1 1 d . .
Ni1 Ni 0.60556(5) 0.33001(4) 0.01538(2) 0.01934(13) Uani 1 1 d . .
O1 O 0.6043(2) 0.2162(2) 0.07286(13) 0.0180(6) Uani 1 1 d . .
O2 O 0.7201(3) 0.3804(2) 0.08240(14) 0.0247(7) Uani 1 1 d . .
O3 O 0.6119(2) 0.1035(2) 0.17594(12) 0.0176(6) Uani 1 1 d . .
O4 O 0.8637(2) 0.4200(2) 0.19098(13) 0.0207(6) Uani 1 1 d . .
O5 O 0.8187(3) 0.1923(3) 0.05293(14) 0.0332(8) Uani 1 1 d . .
O6 O 0.6576(2) 0.3350(2) 0.20396(14) 0.0212(6) Uani 1 1 d . .
O7 O 0.8077(2) 0.0371(2) 0.14819(14) 0.0253(7) Uani 1 1 d . .
O8 O 0.8324(2) 0.1862(3) 0.27067(14) 0.0255(7) Uani 1 1 d . .
O9 O 0.9464(3) 0.9907(3) 0.07486(16) 0.0393(9) Uani 1 1 d . .
O10 O 0.7757(6) 0.3059(5) 0.3577(2) 0.109(2) Uani 1 1 d . .
O11 O 0.0956(4) 0.6901(4) 0.0336(2) 0.0576(11) Uani 1 1 d . .

loop_
_atom_site_aniso_label
_atom_site_aniso_U_11
_atom_site_aniso_U_22
_atom_site_aniso_U_33
_atom_site_aniso_U_23
_atom_site_aniso_U_13
_atom_site_aniso_U_12
C1 0.013(2) 0.0139(19) 0.019(2) 0.0006(16) 0.0066(17) 0.0016(15)
C2 0.019(2) 0.024(2) 0.031(2) 0.005(2) 0.0146(19) 0.0004(18)
C3 0.015(2) 0.0123(19) 0.021(2) 0.0050(17) 0.0038(17) 0.0038(16)
C4 0.021(3) 0.023(2) 0.047(3) 0.007(2) 0.008(2) -0.0032(19)
C5 0.023(2) 0.023(2) 0.026(2) 0.001(2) 0.0122(19) -0.0023(18)
C6 0.014(2) 0.023(2) 0.028(2) 0.004(2) 0.0064(18) -0.0013(17)
C7 0.018(2) 0.025(2) 0.026(2) 0.0018(19) 0.0116(19) -0.0009(18)
C8 0.025(3) 0.022(2) 0.035(3) -0.008(2) 0.011(2) -0.0058(19)
C9 0.029(3) 0.019(2) 0.050(3) -0.002(2) 0.015(2) -0.0069(19)
C10 0.034(3) 0.018(2) 0.037(3) 0.006(2) 0.016(2) -0.0062(19)
C11 0.027(3) 0.022(2) 0.026(2) 0.0057(19) 0.011(2) -0.0020(18)
C12 0.017(2) 0.019(2) 0.024(2) -0.0006(18) 0.0091(18) -0.0031(17)
C13 0.043(3) 0.031(3) 0.028(2) 0.010(2) 0.009(2) -0.007(2)
C14 0.074(5) 0.053(4) 0.025(3) 0.011(3) -0.010(3) -0.025(3)
C15 0.049(4) 0.052(3) 0.022(2) 0.009(2) -0.004(2) -0.016(3)
C16 0.017(2) 0.031(2) 0.020(2) -0.0032(19) -0.0022(18) -0.0013(19)
C17 0.014(2) 0.022(2) 0.019(2) -0.0066(17) 0.0006(17) 0.0017(16)
C18 0.018(2) 0.031(2) 0.026(2) -0.009(2) 0.0032(19) -0.0067(19)
C19 0.027(3) 0.030(2) 0.033(3) -0.010(2) 0.012(2) -0.011(2)
C20 0.026(3) 0.025(2) 0.026(2) -0.0025(19) 0.015(2) -0.0077(19)
C21 0.015(2) 0.017(2) 0.023(2) -0.0039(18) 0.0060(17) 0.0004(16)
C22 0.014(2) 0.017(2) 0.023(2) -0.0041(17) 0.0064(17) -0.0012(16)
C23 0.024(3) 0.031(2) 0.021(2) 0.0034(19) 0.0086(19) 0.0000(19)
C24 0.019(2) 0.028(2) 0.026(2) -0.005(2) -0.0010(19) -0.0008(19)
Fe1 0.0116(3) 0.0146(3) 0.0169(3) 0.0003(2) 0.0045(2) -0.0002(2)
Gd1 0.01152(11) 0.01625(12) 0.01483(11) -0.00111(8) 0.00300(8) -0.00104(7)
N1 0.018(2) 0.0203(18) 0.0204(17) -0.0023(15) 0.0064(15) 0.0015(14)
N2 0.039(3) 0.027(2) 0.067(3) 0.021(2) 0.031(2) 0.0109(19)
N3 0.020(2) 0.0235(19) 0.035(2) 0.0009(17) 0.0082(17) 0.0005(16)
N4 0.041(3) 0.035(3) 0.106(5) 0.024(3) 0.018(3) 0.006(2)
N5 0.037(3) 0.044(3) 0.027(2) -0.009(2) 0.0144(19) -0.011(2)
N6 0.031(2) 0.031(2) 0.024(2) -0.0050(18) 0.0043(17) -0.0029(17)
N7 0.045(3) 0.030(2) 0.0192(19) 0.0066(17) 0.0017(18) -0.0061(19)
N8 0.024(2) 0.030(2) 0.0159(18) 0.0027(16) 0.0002(15) -0.0021(16)
Ni1 0.0211(3) 0.0191(3) 0.0156(3) 0.0021(2) 0.0017(2) -0.0027(2)
O1 0.0149(16) 0.0194(15) 0.0175(14) 0.0031(12) 0.0012(12) -0.0031(11)
O2 0.0297(19) 0.0196(15) 0.0214(15) 0.0064(13) 0.0019(13) -0.0074(13)
O3 0.0139(15) 0.0228(15) 0.0158(13) 0.0009(12) 0.0039(11) -0.0015(12)
O4 0.0145(16) 0.0224(15) 0.0218(15) -0.0014(12) -0.0002(12) -0.0031(12)
O5 0.029(2) 0.049(2) 0.0213(16) -0.0023(16) 0.0064(14) 0.0034(16)
O6 0.0138(16) 0.0224(15) 0.0273(15) -0.0067(13) 0.0058(12) -0.0012(12)
O7 0.0249(18) 0.0207(15) 0.0316(17) -0.0055(13) 0.0099(14) 0.0006(13)
O8 0.0231(18) 0.0328(17) 0.0204(15) 0.0005(14) 0.0057(13) 0.0035(14)
O9 0.042(2) 0.043(2) 0.0375(19) -0.0171(17) 0.0199(17) -0.0094(17)
O10 0.180(7) 0.103(4) 0.044(3) 0.004(3) 0.034(3) 0.082(5)
O11 0.057(3) 0.061(3) 0.058(3) 0.018(2) 0.023(2) 0.007(2)

loop_
_atom_type_symbol
_atom_type_description
_atom_type_scat_dispersion_real
_atom_type_scat_dispersion_imag
_atom_type_scat_source
C C 0.0033 0.0016 'International Tables Vol C Tables 4.2.6.8 and 6.1.1.4'
H H 0.0000 0.0000 'International Tables Vol C Tables 4.2.6.8 and 6.1.1.4'
N N 0.0061 0.0033 'International Tables Vol C Tables 4.2.6.8 and 6.1.1.4'
O O 0.0106 0.0060 'International Tables Vol C Tables 4.2.6.8 and 6.1.1.4'
Fe Fe 0.3463 0.8444 'International Tables Vol C Tables 4.2.6.8 and 6.1.1.4'
Ni Ni 0.3393 1.1124 'International Tables Vol C Tables 4.2.6.8 and 6.1.1.4'
Gd Gd -0.1653 3.9035 'International Tables Vol C Tables 4.2.6.8 and 6.1.1.4'

loop_
_geom_angle_atom_site_label_1
_geom_angle_atom_site_label_2
_geom_angle_atom_site_label_3
_geom_angle
N1 C1 Fe1 177.9(4)
N2 C2 Fe1 178.9(4)
N3 C3 Fe1 175.4(4)
N4 C4 Fe1 176.5(5)
N5 C5 Fe1 173.5(4)
N6 C6 Fe1 177.5(4)
C8 C7 O4 125.4(4)
C8 C7 C12 120.9(4)
O4 C7 C12 113.7(4)
C7 C8 C9 119.3(4)
C10 C9 C8 120.8(4)
C9 C10 C11 120.9(4)
C10 C11 C12 118.7(4)
C10 C11 C13 119.4(4)
C12 C11 C13 121.8(4)
O2 C12 C7 117.3(4)
O2 C12 C11 123.5(4)
C7 C12 C11 119.3(4)
N7 C13 C11 125.2(4)
C15 C14 N7 108.2(4)
C14 C15 N8 108.4(4)
N8 C16 C17 124.7(4)
C22 C17 C18 118.7(4)
C22 C17 C16 122.0(4)
C18 C17 C16 119.3(4)
C19 C18 C17 121.2(4)
C18 C19 C20 120.3(4)
C21 C20 C19 119.3(4)
C20 C21 O3 124.5(4)
C20 C21 C22 121.0(4)
O3 C21 C22 114.5(3)
O1 C22 C21 117.2(4)
O1 C22 C17 123.3(4)
C21 C22 C17 119.4(4)
C6 Fe1 C1 89.29(17)
C6 Fe1 C5 174.79(18)
C1 Fe1 C5 85.72(18)
C6 Fe1 C2 90.58(19)
C1 Fe1 C2 92.12(17)
C5 Fe1 C2 88.10(19)
C6 Fe1 C3 87.99(18)
C1 Fe1 C3 177.27(17)
C5 Fe1 C3 96.98(18)
C2 Fe1 C3 87.62(17)
C6 Fe1 C4 88.3(2)
C1 Fe1 C4 90.77(18)
C5 Fe1 C4 93.3(2)
C2 Fe1 C4 176.87(19)
C3 Fe1 C4 89.43(18)
O1 Gd1 O6 80.66(10)
O1 Gd1 O7 92.22(10)
O6 Gd1 O7 135.62(10)
O1 Gd1 O2 62.05(10)
O6 Gd1 O2 78.53(10)
O7 Gd1 O2 135.67(10)
O1 Gd1 O8 136.25(10)
O6 Gd1 O8 74.65(10)
O7 Gd1 O8 81.47(10)
O2 Gd1 O8 142.33(10)
O1 Gd1 N1 143.35(11)
O6 Gd1 N1 132.27(10)
O7 Gd1 N1 74.69(11)
O2 Gd1 N1 103.95(11)
O8 Gd1 N1 76.50(11)
O1 Gd1 O5 73.49(10)
O6 Gd1 O5 144.72(10)
O7 Gd1 O5 69.96(11)
O2 Gd1 O5 68.34(11)
O8 Gd1 O5 140.30(10)
N1 Gd1 O5 69.87(11)
O1 Gd1 O4 121.33(9)
O6 Gd1 O4 72.03(9)
O7 Gd1 O4 142.27(10)
O2 Gd1 O4 62.18(9)
O8 Gd1 O4 84.45(10)
N1 Gd1 O4 68.03(10)
O5 Gd1 O4 101.43(10)
O1 Gd1 O3 61.44(9)
O6 Gd1 O3 69.23(9)
O7 Gd1 O3 69.00(10)
O2 Gd1 O3 117.96(10)
O8 Gd1 O3 76.10(10)
N1 Gd1 O3 137.01(10)
O5 Gd1 O3 115.94(10)
O4 Gd1 O3 139.97(9)
O1 Gd1 Ni1 31.62(7)
O6 Gd1 Ni1 84.12(7)
O7 Gd1 Ni1 111.75(7)
O2 Gd1 Ni1 31.57(7)
O8 Gd1 Ni1 158.25(7)
N1 Gd1 Ni1 122.80(8)
O5 Gd1 Ni1 61.33(8)
O4 Gd1 Ni1 93.56(6)
O3 Gd1 Ni1 92.19(6)
C1 N1 Gd1 162.1(3)
C13 N7 C14 119.3(4)
C13 N7 Ni1 126.6(3)
C14 N7 Ni1 113.7(3)
C16 N8 C15 120.4(4)
C16 N8 Ni1 126.9(3)
C15 N8 Ni1 112.7(3)
N8 Ni1 N7 86.51(17)
N8 Ni1 O2 177.21(15)
N7 Ni1 O2 95.46(15)
N8 Ni1 O1 95.30(14)
N7 Ni1 O1 176.13(16)
O2 Ni1 O1 82.85(12)
N8 Ni1 Gd1 135.24(11)
N7 Ni1 Gd1 137.00(13)
O2 Ni1 Gd1 42.45(9)
O1 Ni1 Gd1 42.07(9)
C22 O1 Ni1 125.8(3)
C22 O1 Gd1 127.9(2)
Ni1 O1 Gd1 106.31(12)
C12 O2 Ni1 126.8(3)
C12 O2 Gd1 127.2(3)
Ni1 O2 Gd1 105.98(12)
C21 O3 C23 115.0(3)
C21 O3 Gd1 115.9(2)
C23 O3 Gd1 128.1(2)
C7 O4 C24 116.0(3)
C7 O4 Gd1 118.9(2)
C24 O4 Gd1 123.8(2)

loop_
_geom_bond_atom_site_label_1
_geom_bond_atom_site_label_2
_geom_bond_distance
C1 N1 1.157(5)
C1 Fe1 1.930(4)
C2 N2 1.148(6)
C2 Fe1 1.936(4)
C3 N3 1.147(5)
C3 Fe1 1.937(4)
C4 N4 1.156(6)
C4 Fe1 1.949(5)
C5 N5 1.167(6)
C5 Fe1 1.934(4)
C6 N6 1.158(5)
C6 Fe1 1.924(5)
C7 C8 1.380(6)
C7 O4 1.386(5)
C7 C12 1.405(6)
C8 C9 1.393(7)
C9 C10 1.367(7)
C10 C11 1.403(6)
C11 C12 1.407(6)
C11 C13 1.437(6)
C12 O2 1.335(5)
C13 N7 1.293(6)
C14 C15 1.456(8)
C14 N7 1.485(6)
C15 N8 1.473(6)
C16 N8 1.285(6)
C16 C17 1.443(6)
C17 C22 1.401(6)
C17 C18 1.409(6)
C18 C19 1.360(6)
C19 C20 1.400(6)
C20 C21 1.385(6)
C21 O3 1.388(5)
C21 C22 1.394(6)
C22 O1 1.335(5)
C23 O3 1.452(5)
C24 O4 1.448(5)
Gd1 O1 2.364(3)
Gd1 O6 2.371(3)
Gd1 O7 2.375(3)
Gd1 O2 2.378(3)
Gd1 O8 2.425(3)
Gd1 N1 2.489(4)
Gd1 O5 2.521(3)
Gd1 O4 2.598(3)
Gd1 O3 2.664(3)
Gd1 Ni1 3.3864(12)
N7 Ni1 1.841(4)
N8 Ni1 1.833(4)
Ni1 O2 1.844(3)
Ni1 O1 1.850(3)
